data_7014628
loop_
_publ_author_name
'Barnes, Nicholas A.'
'Brisdon, Alan K.'
'William Brown, F. R.'
'Cross, Wendy I.'
'Crossley, Ian R.'
'Fish, Cheryl'
'Herbert, Christopher J.'
'Pritchard, Robin G.'
'Warren, John E.'

_publ_section_title
;
 Synthesis of gold(i) fluoroalkyl and fluoroalkenyl-substituted
 phosphine complexes and factors affecting their crystal packing.
;
_journal_issue 8
_journal_name_full 'Dalton transactions (Cambridge, England : 2003)'
_journal_page_first 1743
_journal_page_last 1750
_journal_paper_doi 10.1039/c0dt01014f
_journal_volume 40
_journal_year 2011
_chemical_absolute_configuration ad
_chemical_compound_source 'synthesis as described'
_chemical_formula_moiety 'C13 H10 Au1 Cl1 F3 P1'
_chemical_formula_sum 'C13 H10 Au Cl F3 P'
_chemical_formula_weight 486.6
_chemical_name_systematic
;
?
;
_space_group_IT_number 33
_symmetry_cell_setting orthorhombic
_symmetry_Int_Tables_number 33
_symmetry_space_group_name_Hall 'P 2c -2n'
_symmetry_space_group_name_H-M 'P n a 21'
_atom_sites_solution_hydrogens geom
_atom_sites_solution_primary direct
_atom_sites_solution_secondary difmap
_audit_conform_dict_location ftp://ftp.iucr.org/pub/cif_core.dic
_audit_conform_dict_name cif_core.dic
_audit_conform_dict_version 2.4
_audit_creation_date 2010-10-23T20:44:38-00:00
_audit_creation_method 'WinGX routine CIF_UPDATE'
_cell_angle_alpha 90
_cell_angle_beta 90
_cell_angle_gamma 90
_cell_formula_units_Z 4
_cell_length_a 9.1057(3)
_cell_length_b 13.7198(5)
_cell_length_c 11.2174(5)
_cell_measurement_reflns_used 1922
_cell_measurement_temperature 100(2)
_cell_measurement_theta_max 26
_cell_measurement_theta_min 2
_cell_measurement_wavelength 0.71073
_cell_volume 1401.37(9)
_computing_cell_refinement 'HKL Scalepack (Otwinowski & Minor 1997)'
_computing_data_collection 'Collect (Nonius BV, 1997-2000)'
_computing_data_reduction 'HKL Denzo and Scalepack (Otwinowski & Minor 1997)'
_computing_molecular_graphics 'Ortep-3 for Windows (Farrugia, 1997)'
_computing_publication_material 'WinGX publication routines (Farrugia, 1999)'
_computing_structure_refinement 'SHELXL-97 (Sheldrick, 2008)'
_computing_structure_solution 'SIR92 (Giacovazzo et al, 1993)'
_diffrn_ambient_temperature 100(2)
_diffrn_detector 'CCD plate'
_diffrn_detector_area_resol_mean 9
_diffrn_measured_fraction_theta_full 0.993
_diffrn_measured_fraction_theta_max 0.993
_diffrn_measurement_device '95mm CCD camera on \k-goniostat'
_diffrn_measurement_device_type KappaCCD
_diffrn_measurement_method 'CCD rotation images, thick slices'
_diffrn_orient_matrix_type 'by Nonius Collect from scalepack cell'
_diffrn_orient_matrix_UB_11 0.107827
_diffrn_orient_matrix_UB_12 -0.161876E-1
_diffrn_orient_matrix_UB_13 -0.40018E-2
_diffrn_orient_matrix_UB_21 0.134395E-1
_diffrn_orient_matrix_UB_22 0.343334E-1
_diffrn_orient_matrix_UB_23 0.666709E-1
_diffrn_orient_matrix_UB_31 -0.159187E-1
_diffrn_orient_matrix_UB_32 -0.806623E-1
_diffrn_orient_matrix_UB_33 0.291811E-1
_diffrn_radiation_monochromator graphite
_diffrn_radiation_probe x-ray
_diffrn_radiation_type MoK\a
_diffrn_radiation_wavelength 0.71073
_diffrn_reflns_av_R_equivalents 0.094
_diffrn_reflns_av_unetI/netI 0.0514
_diffrn_reflns_limit_h_max 10
_diffrn_reflns_limit_h_min -10
_diffrn_reflns_limit_k_max 16
_diffrn_reflns_limit_k_min -16
_diffrn_reflns_limit_l_max 13
_diffrn_reflns_limit_l_min -13
_diffrn_reflns_number 11556
_diffrn_reflns_reduction_process
;
Scaled and merged with Sortav
R.H. Blessing, (1987) Cryst. Rev. 1, 3-58
R.H. Blessing, (1989) J. Appl. Cryst. 22, 396-397
;
_diffrn_reflns_theta_full 25.39
_diffrn_reflns_theta_max 25.39
_diffrn_reflns_theta_min 2.97
_diffrn_source 'Enraf Nonius FR590'
_exptl_absorpt_coefficient_mu 10.817
_exptl_absorpt_correction_T_max 0.3971
_exptl_absorpt_correction_T_min 0.1923
_exptl_absorpt_correction_type multi-scan
_exptl_absorpt_process_details
;
Blessing, R. H. (1995) Acta Cryst., A51, 33-38.
;
_exptl_crystal_colour colourless
_exptl_crystal_density_diffrn 2.306
_exptl_crystal_density_method 'not measured'
_exptl_crystal_description prism
_exptl_crystal_F_000 904
_exptl_crystal_size_max 0.18
_exptl_crystal_size_mid 0.18
_exptl_crystal_size_min 0.13
_refine_diff_density_max 5.189
_refine_diff_density_min -2.643
_refine_diff_density_rms 0.323
_refine_ls_abs_structure_details 'Flack H D (1983), Acta Cryst. A39, 876-881'
_refine_ls_abs_structure_Flack 0.50(3)
_refine_ls_extinction_coef 0.0007(3)
_refine_ls_extinction_expression Fc^*^=kFc[1+0.001xFc^2^\l^3^/sin(2\q)]^-1/4^
_refine_ls_extinction_method SHELXL
_refine_ls_goodness_of_fit_ref 1.15
_refine_ls_hydrogen_treatment constr
_refine_ls_matrix_type full
_refine_ls_number_parameters 174
_refine_ls_number_reflns 2415
_refine_ls_number_restraints 79
_refine_ls_restrained_S_all 1.135
_refine_ls_R_factor_all 0.0869
_refine_ls_R_factor_gt 0.0631
_refine_ls_shift/su_max 0.001
_refine_ls_shift/su_mean 0
_refine_ls_structure_factor_coef Fsqd
_refine_ls_weighting_details 'calc w=1/[\s^2^(Fo^2^)+(0.0362P)^2^+55.2229P] where P=(Fo^2^+2Fc^2^)/3'
_refine_ls_weighting_scheme calc
_refine_ls_wR_factor_gt 0.1339
_refine_ls_wR_factor_ref 0.1507
_reflns_number_gt 1908
_reflns_number_total 2415
_reflns_threshold_expression >2\s(I)
_cod_data_source_file C0DT01014F.TXT
_cod_data_source_block Ph2CF3
_cod_database_code 7014628

loop_
_symmetry_equiv_pos_as_xyz
'x, y, z'
'-x, -y, z+1/2'
'-x+1/2, y+1/2, z+1/2'
'x+1/2, -y+1/2, z'

loop_
_atom_site_label
_atom_site_type_symbol
_atom_site_fract_x
_atom_site_fract_y
_atom_site_fract_z
_atom_site_U_iso_or_equiv
_atom_site_adp_type
_atom_site_occupancy
_atom_site_symmetry_multiplicity
_atom_site_calc_flag
_atom_site_refinement_flags
_atom_site_disorder_assembly
_atom_site_disorder_group
C1 C 0.328(2) 0.5012(14) 0.6691(18) 0.030(4) Uani 1 1 d U . .
C2 C 0.610(2) 0.4485(14) 0.5698(19) 0.031(5) Uani 1 1 d U . .
C3 C 0.730(2) 0.4909(15) 0.5212(19) 0.031(4) Uani 1 1 d U . .
H3 H 0.7201 0.5466 0.4716 0.038 Uiso 1 1 calc R . .
C4 C 0.870(2) 0.4504(15) 0.5456(19) 0.035(5) Uani 1 1 d U . .
H4 H 0.9547 0.4761 0.5073 0.042 Uiso 1 1 calc R . .
C5 C 0.884(3) 0.3738(16) 0.625(2) 0.038(5) Uani 1 1 d U . .
H5 H 0.9782 0.349 0.6441 0.046 Uiso 1 1 calc R . .
C6 C 0.757(3) 0.3325(14) 0.677(2) 0.037(5) Uani 1 1 d U . .
H6 H 0.7666 0.2795 0.7313 0.045 Uiso 1 1 calc R . .
C7 C 0.620(2) 0.3689(15) 0.650(2) 0.032(5) Uani 1 1 d U . .
H7 H 0.5346 0.3413 0.6845 0.039 Uiso 1 1 calc R . .
C8 C 0.338(2) 0.4244(14) 0.4331(16) 0.032(5) Uani 1 1 d U . .
C9 C 0.382(2) 0.3228(14) 0.4211(19) 0.032(4) Uani 1 1 d U . .
H9 H 0.4646 0.2975 0.4631 0.038 Uiso 1 1 calc R . .
C10 C 0.298(2) 0.2635(15) 0.344(2) 0.035(5) Uani 1 1 d U . .
H10 H 0.3259 0.1974 0.3327 0.042 Uiso 1 1 calc R . .
C11 C 0.176(3) 0.2979(17) 0.285(2) 0.038(5) Uani 1 1 d U . .
H11 H 0.1181 0.2561 0.2364 0.046 Uiso 1 1 calc R . .
C12 C 0.141(3) 0.3978(14) 0.2975(19) 0.033(5) Uani 1 1 d U . .
H12 H 0.0603 0.4236 0.2536 0.04 Uiso 1 1 calc R . .
C13 C 0.220(3) 0.4597(17) 0.373(2) 0.044(6) Uani 1 1 d U . .
H13 H 0.1913 0.5259 0.3816 0.053 Uiso 1 1 calc R . .
F1 F 0.2920(16) 0.4116(9) 0.7078(12) 0.047(3) Uani 1 1 d . . .
F2 F 0.3917(16) 0.5482(9) 0.7582(12) 0.045(3) Uani 1 1 d . . .
F3 F 0.1942(15) 0.5473(10) 0.6520(12) 0.045(3) Uani 1 1 d . . .
P1 P 0.4394(6) 0.5048(4) 0.5293(5) 0.0270(11) Uani 1 1 d . . .
Cl1 Cl 0.4677(7) 0.8174(4) 0.4133(6) 0.0420(13) Uani 1 1 d . . .
Au1 Au 0.45228(7) 0.65875(4) 0.47035(13) 0.0294(3) Uani 1 1 d . . .

loop_
_atom_site_aniso_label
_atom_site_aniso_U_11
_atom_site_aniso_U_22
_atom_site_aniso_U_33
_atom_site_aniso_U_23
_atom_site_aniso_U_13
_atom_site_aniso_U_12
C1 0.030(8) 0.030(7) 0.030(8) 0.008(6) 0.004(7) 0.003(7)
C2 0.036(8) 0.029(8) 0.027(8) -0.001(6) -0.007(7) 0.001(7)
C3 0.040(8) 0.030(7) 0.024(7) -0.003(6) 0.000(7) -0.002(7)
C4 0.036(8) 0.038(8) 0.030(8) 0.005(7) 0.018(7) -0.013(7)
C5 0.037(9) 0.039(8) 0.038(9) -0.003(7) -0.004(7) 0.001(7)
C6 0.044(9) 0.033(8) 0.035(8) -0.001(7) 0.000(7) -0.004(7)
C7 0.033(8) 0.032(8) 0.032(8) 0.001(7) -0.006(7) -0.001(7)
C8 0.034(8) 0.033(8) 0.029(9) 0.005(6) 0.005(6) 0.004(6)
C9 0.021(8) 0.038(8) 0.036(8) 0.005(7) -0.009(6) -0.002(6)
C10 0.034(8) 0.032(8) 0.038(8) -0.004(7) -0.003(7) -0.002(7)
C11 0.041(9) 0.038(8) 0.035(8) 0.003(7) -0.011(7) 0.001(7)
C12 0.039(8) 0.028(7) 0.032(8) 0.005(7) -0.010(7) 0.001(7)
C13 0.042(9) 0.038(8) 0.052(9) -0.005(7) -0.008(8) -0.001(7)
F1 0.052(9) 0.041(7) 0.048(8) 0.002(6) 0.010(7) -0.001(6)
F2 0.056(9) 0.041(7) 0.038(8) -0.003(6) 0.010(7) -0.001(6)
F3 0.043(8) 0.054(8) 0.037(7) -0.002(6) 0.000(6) 0.007(6)
P1 0.032(3) 0.027(2) 0.022(2) -0.002(2) -0.002(2) -0.001(2)
Cl1 0.050(3) 0.028(2) 0.048(3) 0.004(2) 0.009(3) 0.002(2)
Au1 0.0313(4) 0.0241(3) 0.0329(4) 0.0007(5) 0.0003(8) 0.0002(3)

loop_
_atom_type_symbol
_atom_type_description
_atom_type_scat_dispersion_real
_atom_type_scat_dispersion_imag
_atom_type_scat_source
C C 0.0033 0.0016 'International Tables Vol C Tables 4.2.6.8 and 6.1.1.4'
H H 0 0 'International Tables Vol C Tables 4.2.6.8 and 6.1.1.4'
F F 0.0171 0.0103 'International Tables Vol C Tables 4.2.6.8 and 6.1.1.4'
P P 0.1023 0.0942 'International Tables Vol C Tables 4.2.6.8 and 6.1.1.4'
Cl Cl 0.1484 0.1585 'International Tables Vol C Tables 4.2.6.8 and 6.1.1.4'
Au Au -2.0133 8.8022 'International Tables Vol C Tables 4.2.6.8 and 6.1.1.4'

loop_
_geom_angle_atom_site_label_1
_geom_angle_atom_site_label_2
_geom_angle_atom_site_label_3
_geom_angle
_geom_angle_site_symmetry_1
_geom_angle_site_symmetry_3
_geom_angle_publ_flag
F2 C1 F1 108.0(16) . . ?
F2 C1 F3 105.5(16) . . ?
F1 C1 F3 104.3(16) . . ?
F2 C1 P1 112.6(14) . . ?
F1 C1 P1 115.3(14) . . ?
F3 C1 P1 110.4(13) . . ?
C3 C2 C7 122(2) . . ?
C3 C2 P1 114.3(16) . . ?
C7 C2 P1 123.3(17) . . ?
C2 C3 C4 118.7(19) . . ?
C5 C4 C3 120(2) . . ?
C4 C5 C6 120(2) . . ?
C7 C6 C5 120(2) . . ?
C6 C7 C2 119(2) . . ?
C13 C8 C9 120.8(19) . . ?
C13 C8 P1 119.1(16) . . ?
C9 C8 P1 120.0(16) . . ?
C10 C9 C8 117.1(19) . . ?
C11 C10 C9 122(2) . . ?
C10 C11 C12 118(2) . . ?
C11 C12 C13 122(2) . . ?
C8 C13 C12 120(2) . . ?
C2 P1 C8 109.4(10) . . ?
C2 P1 C1 104.2(10) . . ?
C8 P1 C1 102.1(9) . . ?
C2 P1 Au1 116.1(7) . . ?
C8 P1 Au1 115.6(6) . . ?
C1 P1 Au1 107.7(6) . . ?
P1 Au1 Cl1 178.9(2) . . ?

loop_
_geom_bond_atom_site_label_1
_geom_bond_atom_site_label_2
_geom_bond_distance
_geom_bond_site_symmetry_2
_geom_bond_publ_flag
C1 F2 1.32(2) . ?
C1 F1 1.34(2) . ?
C1 F3 1.39(2) . ?
C1 P1 1.87(2) . ?
C2 C3 1.35(3) . ?
C2 C7 1.42(3) . ?
C2 P1 1.79(2) . ?
C3 C4 1.42(3) . ?
C4 C5 1.38(3) . ?
C5 C6 1.41(3) . ?
C6 C7 1.38(3) . ?
C8 C13 1.36(3) . ?
C8 C9 1.46(3) . ?
C8 P1 1.80(2) . ?
C9 C10 1.42(3) . ?
C10 C11 1.37(3) . ?
C11 C12 1.42(3) . ?
C12 C13 1.40(3) . ?
P1 Au1 2.217(5) . ?
Cl1 Au1 2.274(5) . ?
